data_7710011
loop_
_publ_author_name
'Gao, Yan-Li'
'Nishihara, Sadafumi'
'Suzuki, Takashi'
'Umeo, Kazunori'
'Inoue, Katsuya'
'Kurmoo, Mohamedally'

_publ_section_title
;
 Ferroelastic-like transition and solvents affect the magnetism of a
 copper--organic radical one-dimensional coordination polymer
;
_journal_name_full 'Dalton Transactions'
_journal_paper_doi 10.1039/D2DT00135G
_journal_year 2022
_chemical_formula_sum 'C51 H36 Cl2 Cu3 F36 N4 O16'
_chemical_formula_weight 1906.36
_space_group_IT_number 2
_space_group_name_Hall '-P 1'
_space_group_name_H-M_alt 'P -1'
_symmetry_cell_setting triclinic
_symmetry_space_group_name_H-M 'P -1'
_atom_sites_solution_hydrogens geom
_atom_sites_solution_primary direct
_atom_sites_solution_secondary difmap
_audit_creation_method SHELXL-97
_audit_update_record
;
2017-07-05 deposited with the CCDC.	2022-03-29 downloaded from the CCDC.
;
_cell_angle_alpha 86.454(2)
_cell_angle_beta 82.297(2)
_cell_angle_gamma 86.259(2)
_cell_formula_units_Z 2
_cell_length_a 11.4818(6)
_cell_length_b 12.8334(7)
_cell_length_c 23.0847(12)
_cell_measurement_reflns_used 9621
_cell_measurement_temperature 100(2)
_cell_measurement_theta_max 27.95
_cell_measurement_theta_min 2.74
_cell_volume 3358.8(3)
_computing_cell_refinement 'Bruker SAINT'
_computing_data_collection 'Bruker APEX2'
_computing_data_reduction 'Bruker SAINT'
_computing_molecular_graphics 'Bruker SHELXTL'
_computing_publication_material 'Bruker SHELXTL'
_computing_structure_refinement 'SHELXL-97 (Sheldrick, 1997)'
_computing_structure_solution 'SHELXS-97 (Sheldrick, 1990)'
_diffrn_ambient_temperature 100(2)
_diffrn_measured_fraction_theta_full 0.984
_diffrn_measured_fraction_theta_max 0.984
_diffrn_measurement_device_type 'Bruker APEX-II CCD'
_diffrn_measurement_method '\f and \w scans'
_diffrn_radiation_monochromator graphite
_diffrn_radiation_source 'fine-focus sealed tube'
_diffrn_radiation_type MoK\a
_diffrn_radiation_wavelength 0.71073
_diffrn_reflns_av_R_equivalents 0.0401
_diffrn_reflns_av_sigmaI/netI 0.0225
_diffrn_reflns_limit_h_max 15
_diffrn_reflns_limit_h_min -15
_diffrn_reflns_limit_k_max 17
_diffrn_reflns_limit_k_min -17
_diffrn_reflns_limit_l_max 31
_diffrn_reflns_limit_l_min -30
_diffrn_reflns_number 120063
_diffrn_reflns_theta_full 28.76
_diffrn_reflns_theta_max 28.76
_diffrn_reflns_theta_min 2.67
_diffrn_standards_number 0
_exptl_absorpt_coefficient_mu 1.188
_exptl_absorpt_correction_T_max 0.8705
_exptl_absorpt_correction_T_min 0.7635
_exptl_crystal_colour dark-green
_exptl_crystal_density_diffrn 1.885
_exptl_crystal_density_method 'not measured'
_exptl_crystal_description block
_exptl_crystal_F_000 1886
_exptl_crystal_size_max 0.24
_exptl_crystal_size_mid 0.15
_exptl_crystal_size_min 0.12
_refine_diff_density_max 1.517
_refine_diff_density_min -1.480
_refine_diff_density_rms 0.101
_refine_ls_extinction_method none
_refine_ls_goodness_of_fit_ref 1.096
_refine_ls_hydrogen_treatment mixed
_refine_ls_matrix_type full
_refine_ls_number_parameters 1047
_refine_ls_number_reflns 17182
_refine_ls_number_restraints 0
_refine_ls_restrained_S_all 1.096
_refine_ls_R_factor_all 0.0561
_refine_ls_R_factor_gt 0.0448
_refine_ls_shift/su_max 0.032
_refine_ls_shift/su_mean 0.003
_refine_ls_structure_factor_coef Fsqd
_refine_ls_weighting_details 'calc w=1/[\s^2^(Fo^2^)+(0.0427P)^2^+9.6248P] where P=(Fo^2^+2Fc^2^)/3'
_refine_ls_weighting_scheme calc
_refine_ls_wR_factor_gt 0.1153
_refine_ls_wR_factor_ref 0.1215
_reflns_number_gt 14660
_reflns_number_total 17182
_reflns_threshold_expression >2sigma(I)
_cod_data_source_file d2dt00135g2.cif
_cod_data_source_block CC100K
_cod_original_sg_symbol_H-M P-1
_cod_database_code 7710011

loop_
_symmetry_equiv_pos_as_xyz
'x, y, z'
'-x, -y, -z'

loop_
_atom_site_label
_atom_site_type_symbol
_atom_site_fract_x
_atom_site_fract_y
_atom_site_fract_z
_atom_site_U_iso_or_equiv
_atom_site_adp_type
_atom_site_occupancy
_atom_site_symmetry_multiplicity
_atom_site_calc_flag
_atom_site_refinement_flags
_atom_site_disorder_assembly
_atom_site_disorder_group
Cu3 Cu 0.5000 0.0000 0.5000 0.01394(9) Uani 1 2 d S . .
Cu1 Cu 0.05982(3) 0.37438(2) 0.241025(14) 0.01593(8) Uani 1 1 d . . .
Cu4 Cu 0.55889(3) 0.45799(3) 0.242299(14) 0.01643(8) Uani 1 1 d . . .
Cu2 Cu 0.5000 0.0000 0.0000 0.01718(10) Uani 1 2 d S . .
F20 F 0.95067(15) -0.06803(15) 0.44872(9) 0.0272(4) Uani 1 1 d . . .
F27 F 0.80854(17) 0.10680(14) 0.26791(8) 0.0280(4) Uani 1 1 d . . .
Cl1 Cl -0.17031(13) 0.47501(16) 0.38742(12) 0.1075(7) Uani 1 1 d . . .
F12 F 0.15905(17) 0.07042(14) 0.13653(8) 0.0268(4) Uani 1 1 d . . .
F26 F 0.67253(16) 0.15420(15) 0.33684(8) 0.0272(4) Uani 1 1 d . . .
F7 F 0.00327(16) 0.15279(15) 0.41016(8) 0.0273(4) Uani 1 1 d . . .
O4 O 0.41516(17) 0.43960(14) 0.30042(8) 0.0144(4) Uani 1 1 d . . .
F25 F 0.83611(17) 0.23058(16) 0.32269(9) 0.0298(4) Uani 1 1 d . . .
F10 F -0.02807(18) 0.10038(16) 0.14108(9) 0.0334(5) Uani 1 1 d . . .
F33 F 0.27117(17) 0.67308(15) 0.18004(8) 0.0278(4) Uani 1 1 d . . .
F23 F 0.82705(15) 0.17973(15) 0.58858(9) 0.0294(4) Uani 1 1 d . . .
O12 O 0.57196(16) 0.08979(14) 0.54691(8) 0.0148(4) Uani 1 1 d . . .
F13 F 0.78056(19) 0.25391(14) -0.04443(8) 0.0313(4) Uani 1 1 d . . .
F28 F 0.7174(2) 0.40067(16) 0.05421(8) 0.0323(4) Uani 1 1 d . . .
F15 F 0.82137(19) 0.14020(15) -0.10899(8) 0.0316(4) Uani 1 1 d . . .
F8 F 0.17826(17) 0.20362(16) 0.40549(8) 0.0307(4) Uani 1 1 d . . .
F11 F 0.0417(2) -0.01980(14) 0.19796(9) 0.0334(5) Uani 1 1 d . . .
O11 O 0.64747(16) -0.03694(15) 0.45341(8) 0.0163(4) Uani 1 1 d . . .
Cl2 Cl -0.0748(2) 0.36337(13) 0.48528(8) 0.1069(8) Uani 1 1 d . . .
O7 O 0.09547(18) 0.29154(15) 0.31091(9) 0.0181(4) Uani 1 1 d . . .
F6 F 0.20854(18) 0.65534(16) 0.30905(9) 0.0329(4) Uani 1 1 d . . .
O1 O 0.22970(17) 0.40560(14) 0.18291(8) 0.0150(4) Uani 1 1 d . . .
O6 O 0.08181(19) 0.49640(15) 0.28228(9) 0.0207(4) Uani 1 1 d . . .
F9 F 0.1506(2) 0.04948(15) 0.37953(9) 0.0361(5) Uani 1 1 d . . .
F21 F 0.82993(17) -0.16551(15) 0.41805(10) 0.0356(5) Uani 1 1 d . . .
F24 F 0.67251(19) 0.13286(16) 0.64428(8) 0.0320(4) Uani 1 1 d . . .
O10 O 0.58044(18) -0.04981(15) 0.06574(9) 0.0185(4) Uani 1 1 d . . .
O5 O -0.03811(18) 0.45249(15) 0.18876(9) 0.0185(4) Uani 1 1 d . . .
O8 O 0.04691(19) 0.25008(15) 0.19868(9) 0.0190(4) Uani 1 1 d . . .
F30 F 0.64394(19) 0.25159(17) 0.07429(9) 0.0343(5) Uani 1 1 d . . .
F31 F 0.41825(19) 0.73711(17) 0.12536(8) 0.0350(5) Uani 1 1 d . . .
O9 O 0.63178(18) 0.07968(16) -0.03543(9) 0.0203(4) Uani 1 1 d . . .
O15 O 0.64229(18) 0.34417(15) 0.28012(8) 0.0182(4) Uani 1 1 d . . .
F29 F 0.82928(18) 0.26706(19) 0.07627(8) 0.0383(5) Uani 1 1 d . . .
F22 F 0.66110(19) 0.26522(14) 0.58297(10) 0.0345(5) Uani 1 1 d . . .
F32 F 0.3374(2) 0.81682(15) 0.20145(10) 0.0405(5) Uani 1 1 d . . .
O13 O 0.46572(19) 0.56415(15) 0.20470(9) 0.0193(4) Uani 1 1 d . . .
O16 O 0.6314(2) 0.41908(16) 0.16339(9) 0.0227(4) Uani 1 1 d . . .
O14 O 0.64816(19) 0.57258(16) 0.27922(9) 0.0209(4) Uani 1 1 d . . .
F4 F 0.0797(2) 0.76816(15) 0.28040(11) 0.0431(6) Uani 1 1 d . . .
F19 F 0.86736(18) -0.01760(18) 0.37309(8) 0.0347(5) Uani 1 1 d . . .
O3 O 0.42772(19) 0.13417(14) 0.41836(8) 0.0181(4) Uani 1 1 d . . .
O2 O 0.41947(19) 0.14263(16) 0.06981(9) 0.0214(4) Uani 1 1 d . . .
F17 F 0.83760(19) -0.0976(2) 0.12600(10) 0.0449(6) Uani 1 1 d . . .
F1 F -0.1196(2) 0.52769(17) 0.09404(9) 0.0394(5) Uani 1 1 d . . .
F3 F -0.22467(19) 0.6235(2) 0.15523(10) 0.0455(6) Uani 1 1 d . . .
F5 F 0.0330(2) 0.66478(19) 0.35549(10) 0.0464(6) Uani 1 1 d . . .
F2 F -0.0670(2) 0.68008(18) 0.10677(10) 0.0455(6) Uani 1 1 d . . .
F14 F 0.92367(19) 0.1404(2) -0.03712(11) 0.0501(7) Uani 1 1 d . . .
N1 N 0.2753(2) 0.35222(17) 0.13882(9) 0.0130(4) Uani 1 1 d . . .
N4 N 0.4173(2) 0.37351(17) 0.34518(9) 0.0130(4) Uani 1 1 d . . .
N3 N 0.4281(2) 0.23029(17) 0.40043(9) 0.0128(4) Uani 1 1 d . . .
N2 N 0.3621(2) 0.22723(17) 0.08497(10) 0.0145(4) Uani 1 1 d . . .
F16 F 0.7005(3) -0.0027(2) 0.17019(10) 0.0634(9) Uani 1 1 d . . .
F18 F 0.6698(2) -0.1582(2) 0.14976(12) 0.0634(9) Uani 1 1 d . . .
C37 C 0.7466(2) -0.0137(2) 0.46446(11) 0.0131(5) Uani 1 1 d . . .
C1 C 0.3740(2) 0.25776(19) 0.24336(11) 0.0125(5) Uani 1 1 d . . .
H1 H 0.3538 0.3291 0.2426 0.015 Uiso 1 1 calc R . .
C39 C 0.6812(2) 0.09824(19) 0.54465(11) 0.0128(5) Uani 1 1 d . . .
C7 C 0.4180(2) 0.26810(19) 0.34497(11) 0.0122(5) Uani 1 1 d . . .
C49 C 0.6098(3) 0.6659(2) 0.27918(12) 0.0190(5) Uani 1 1 d . A .
C38 C 0.7718(2) 0.0523(2) 0.50627(12) 0.0153(5) Uani 1 1 d . . .
H38 H 0.8496 0.0659 0.5086 0.018 Uiso 1 1 calc R . .
C6 C 0.4096(2) 0.2074(2) 0.29402(11) 0.0127(5) Uani 1 1 d . . .
C2 C 0.3686(2) 0.2016(2) 0.19363(11) 0.0132(5) Uani 1 1 d . . .
C42 C 0.7049(2) 0.2726(2) 0.25379(12) 0.0166(5) Uani 1 1 d . . .
C27 C 0.0998(2) 0.1932(2) 0.31584(12) 0.0160(5) Uani 1 1 d . . .
C22 C -0.0447(2) 0.5510(2) 0.18326(12) 0.0171(5) Uani 1 1 d . . .
C47 C 0.4560(3) 0.6593(2) 0.21633(12) 0.0174(5) Uani 1 1 d . . .
C44 C 0.6936(3) 0.3371(2) 0.15362(12) 0.0184(5) Uani 1 1 d . . .
C12 C 0.2822(2) 0.4007(2) 0.07743(11) 0.0145(5) Uani 1 1 d . . .
C4 C 0.4315(3) 0.0442(2) 0.24600(13) 0.0209(6) Uani 1 1 d . . .
H4 H 0.4499 -0.0275 0.2471 0.025 Uiso 1 1 calc R . .
C9 C 0.4061(2) 0.4134(2) 0.40541(11) 0.0148(5) Uani 1 1 d . . .
C24 C 0.0573(3) 0.5885(2) 0.26409(13) 0.0204(6) Uani 1 1 d . . .
C16 C 0.5826(2) 0.3067(2) 0.44234(12) 0.0183(5) Uani 1 1 d . . .
H16 H 0.6061 0.2377 0.4566 0.027 Uiso 1 1 calc R . .
H16A H 0.6018 0.3571 0.4681 0.027 Uiso 1 1 calc R . .
H16B H 0.6232 0.3205 0.4038 0.027 Uiso 1 1 calc R . .
C8 C 0.3349(2) 0.2582(2) 0.14083(11) 0.0136(5) Uani 1 1 d . . .
C29 C 0.0655(2) 0.1576(2) 0.21827(12) 0.0165(5) Uani 1 1 d . . .
C21 C -0.1149(3) 0.5962(2) 0.13407(13) 0.0215(6) Uani 1 1 d . . .
C18 C 0.1680(3) 0.4634(2) 0.06941(12) 0.0204(6) Uani 1 1 d . . .
H18 H 0.1025 0.4213 0.0828 0.031 Uiso 1 1 calc R . .
H18A H 0.1673 0.4837 0.0287 0.031 Uiso 1 1 calc R . .
H18B H 0.1620 0.5248 0.0916 0.031 Uiso 1 1 calc R . .
C34 C 0.6834(3) -0.0292(2) 0.07194(12) 0.0171(5) Uani 1 1 d . . .
C26 C 0.1092(3) 0.1483(2) 0.37853(13) 0.0203(6) Uani 1 1 d . . .
C41 C 0.7558(3) 0.1892(2) 0.29535(12) 0.0197(5) Uani 1 1 d . . .
C5 C 0.4380(3) 0.0989(2) 0.29528(12) 0.0176(5) Uani 1 1 d . . .
H5 H 0.4609 0.0643 0.3289 0.021 Uiso 1 1 calc R . .
C40 C 0.7120(2) 0.1697(2) 0.59067(13) 0.0173(5) Uani 1 1 d . . .
C3 C 0.3984(3) 0.0938(2) 0.19509(12) 0.0173(5) Uani 1 1 d . . .
H3 H 0.3960 0.0559 0.1623 0.021 Uiso 1 1 calc R . .
C11 C 0.3061(2) 0.3006(2) 0.04176(11) 0.0159(5) Uani 1 1 d . . .
C10 C 0.4496(2) 0.3143(2) 0.44007(11) 0.0144(5) Uani 1 1 d . . .
C19 C 0.3903(3) 0.3123(2) -0.01482(12) 0.0231(6) Uani 1 1 d . . .
H19 H 0.4662 0.3288 -0.0060 0.035 Uiso 1 1 calc R . .
H19A H 0.3603 0.3676 -0.0397 0.035 Uiso 1 1 calc R . .
H19B H 0.3976 0.2480 -0.0345 0.035 Uiso 1 1 calc R . .
C32 C 0.7283(3) 0.0814(2) -0.01583(13) 0.0193(5) Uani 1 1 d . . .
C35 C 0.7232(3) -0.0743(2) 0.13014(13) 0.0229(6) Uani 1 1 d . . .
C28 C 0.0922(2) 0.1223(2) 0.27352(12) 0.0180(5) Uani 1 1 d . . .
H28 H 0.1051 0.0511 0.2821 0.022 Uiso 1 1 calc R . .
C48 C 0.5156(3) 0.7124(2) 0.25221(13) 0.0222(6) Uani 1 1 d . . .
H48 H 0.4924 0.7820 0.2588 0.027 Uiso 1 1 calc R . .
C13 C 0.2757(3) 0.4465(2) 0.42129(13) 0.0229(6) Uani 1 1 d . . .
H13 H 0.2530 0.5005 0.3936 0.034 Uiso 1 1 calc R . .
H13A H 0.2634 0.4725 0.4599 0.034 Uiso 1 1 calc R . .
H13B H 0.2291 0.3874 0.4203 0.034 Uiso 1 1 calc R . .
C20 C 0.3857(3) 0.4717(2) 0.07071(12) 0.0190(5) Uani 1 1 d . . .
H20 H 0.3719 0.5229 0.0998 0.028 Uiso 1 1 calc R . .
H20A H 0.3933 0.5064 0.0324 0.028 Uiso 1 1 calc R . .
H20B H 0.4568 0.4304 0.0756 0.028 Uiso 1 1 calc R . .
C46 C 0.3690(3) 0.7229(2) 0.18071(13) 0.0222(6) Uani 1 1 d . . .
C14 C 0.4814(3) 0.5073(2) 0.40465(13) 0.0209(6) Uani 1 1 d . . .
H14 H 0.5604 0.4888 0.3877 0.031 Uiso 1 1 calc R . .
H14A H 0.4818 0.5275 0.4440 0.031 Uiso 1 1 calc R . .
H14B H 0.4493 0.5645 0.3819 0.031 Uiso 1 1 calc R . .
C36 C 0.8500(2) -0.0677(2) 0.42561(12) 0.0177(5) Uani 1 1 d . . .
C15 C 0.3806(3) 0.2950(2) 0.50039(12) 0.0191(5) Uani 1 1 d . . .
H15 H 0.3002 0.2842 0.4964 0.029 Uiso 1 1 calc R . .
H15A H 0.3837 0.3545 0.5233 0.029 Uiso 1 1 calc R . .
H15B H 0.4145 0.2340 0.5195 0.029 Uiso 1 1 calc R . .
C30 C 0.0582(3) 0.0749(2) 0.17336(13) 0.0202(6) Uani 1 1 d . . .
C50 C 0.6773(3) 0.7378(2) 0.31264(14) 0.0251(6) Uani 1 1 d . . .
C17 C 0.1933(3) 0.2518(2) 0.03098(13) 0.0232(6) Uani 1 1 d . . .
H17 H 0.2121 0.1822 0.0183 0.035 Uiso 1 1 calc R . .
H17A H 0.1577 0.2933 0.0013 0.035 Uiso 1 1 calc R . .
H17B H 0.1395 0.2494 0.0666 0.035 Uiso 1 1 calc R . .
C45 C 0.7231(3) 0.3144(2) 0.08849(13) 0.0228(6) Uani 1 1 d . . .
C23 C 0.0004(3) 0.6223(2) 0.21620(13) 0.0220(6) Uani 1 1 d . . .
H23 H -0.0076 0.6935 0.2061 0.026 Uiso 1 1 calc R . .
C25 C 0.0945(3) 0.6714(2) 0.30265(15) 0.0268(6) Uani 1 1 d . . .
C33 C 0.7626(3) 0.0292(2) 0.03465(13) 0.0218(6) Uani 1 1 d . . .
H33 H 0.8389 0.0336 0.0433 0.026 Uiso 1 1 calc R . .
C31 C 0.8157(3) 0.1540(2) -0.05228(14) 0.0241(6) Uani 1 1 d . . .
C43 C 0.7334(3) 0.2619(2) 0.19406(13) 0.0205(6) Uani 1 1 d . . .
H43 H 0.7797 0.2039 0.1807 0.025 Uiso 1 1 calc R . .
C51 C -0.0488(5) 0.4401(5) 0.4217(3) 0.0685(15) Uani 1 1 d . . .
H51 H -0.0143 0.5033 0.4305 0.082 Uiso 1 1 calc R . .
H51A H 0.0088 0.4028 0.3946 0.082 Uiso 1 1 calc R . .
F34 F 0.7913(10) 0.7462(11) 0.2836(6) 0.065(2) Uani 0.50 1 d P A 1
F35 F 0.6407(10) 0.8371(6) 0.3066(4) 0.064(4) Uani 0.50 1 d P A 1
F36 F 0.6593(8) 0.7119(8) 0.3671(3) 0.054(3) Uani 0.50 1 d P A 1
F37 F 0.7181(12) 0.6870(10) 0.3586(5) 0.099(5) Uani 0.50 1 d P A 2
F38 F 0.6163(10) 0.8171(9) 0.3333(6) 0.099(5) Uani 0.50 1 d P A 2
F39 F 0.7659(12) 0.7531(17) 0.2930(8) 0.139(8) Uani 0.50 1 d P A 2

loop_
_atom_site_aniso_label
_atom_site_aniso_U_11
_atom_site_aniso_U_22
_atom_site_aniso_U_33
_atom_site_aniso_U_23
_atom_site_aniso_U_13
_atom_site_aniso_U_12
Cu3 0.0101(2) 0.0163(2) 0.0166(2) -0.00537(17) -0.00313(16) -0.00243(16)
Cu1 0.02389(17) 0.01152(15) 0.01323(15) -0.00167(11) -0.00534(13) -0.00045(12)
Cu4 0.02332(17) 0.01296(15) 0.01323(15) 0.00094(11) -0.00478(12) 0.00061(12)
Cu2 0.0205(2) 0.0167(2) 0.0149(2) 0.00222(17) -0.00482(18) -0.00313(18)
F20 0.0124(8) 0.0359(10) 0.0346(10) -0.0101(8) -0.0067(7) 0.0037(7)
F27 0.0344(10) 0.0254(9) 0.0222(9) 0.0000(7) -0.0040(8) 0.0125(8)
Cl1 0.0392(7) 0.0943(12) 0.187(2) 0.0140(13) -0.0098(10) -0.0173(7)
F12 0.0284(10) 0.0234(9) 0.0274(9) -0.0085(7) 0.0044(7) -0.0035(7)
F26 0.0231(9) 0.0316(10) 0.0232(9) 0.0119(7) 0.0013(7) 0.0049(7)
F7 0.0242(9) 0.0367(10) 0.0204(9) 0.0050(7) -0.0010(7) -0.0084(8)
O4 0.0191(9) 0.0113(8) 0.0133(9) 0.0021(7) -0.0049(7) -0.0005(7)
F25 0.0240(9) 0.0376(11) 0.0303(10) -0.0014(8) -0.0149(8) 0.0028(8)
F10 0.0335(11) 0.0309(10) 0.0409(11) -0.0172(9) -0.0185(9) 0.0028(8)
F33 0.0270(9) 0.0260(9) 0.0313(10) 0.0023(8) -0.0091(8) -0.0013(7)
F23 0.0164(8) 0.0362(10) 0.0399(11) -0.0199(9) -0.0097(8) -0.0051(7)
O12 0.0133(9) 0.0148(9) 0.0177(9) -0.0037(7) -0.0048(7) -0.0021(7)
F13 0.0520(13) 0.0188(9) 0.0224(9) -0.0028(7) 0.0042(8) -0.0142(8)
F28 0.0495(12) 0.0309(10) 0.0151(8) 0.0045(7) -0.0019(8) -0.0019(9)
F15 0.0459(12) 0.0256(9) 0.0206(9) -0.0050(7) 0.0101(8) -0.0077(8)
F8 0.0308(10) 0.0393(11) 0.0262(9) 0.0078(8) -0.0159(8) -0.0167(8)
F11 0.0565(13) 0.0149(8) 0.0278(10) -0.0035(7) 0.0040(9) -0.0116(8)
O11 0.0128(9) 0.0198(9) 0.0171(9) -0.0051(7) -0.0026(7) -0.0026(7)
Cl2 0.169(2) 0.0601(9) 0.0733(10) -0.0103(8) 0.0524(12) -0.0008(10)
O7 0.0220(10) 0.0164(9) 0.0163(9) -0.0001(7) -0.0045(8) -0.0007(8)
F6 0.0348(11) 0.0310(10) 0.0376(11) -0.0086(8) -0.0183(9) -0.0044(8)
O1 0.0202(9) 0.0144(9) 0.0106(8) -0.0040(7) -0.0022(7) 0.0010(7)
O6 0.0300(11) 0.0155(9) 0.0181(10) -0.0049(7) -0.0073(8) 0.0008(8)
F9 0.0532(13) 0.0255(10) 0.0291(10) 0.0062(8) -0.0140(9) 0.0112(9)
F21 0.0229(9) 0.0242(9) 0.0589(14) -0.0206(9) 0.0080(9) -0.0053(7)
F24 0.0408(11) 0.0412(11) 0.0163(8) -0.0072(8) -0.0044(8) -0.0117(9)
O10 0.0220(10) 0.0170(9) 0.0168(9) 0.0010(7) -0.0045(8) -0.0018(8)
O5 0.0227(10) 0.0157(9) 0.0180(9) -0.0011(7) -0.0062(8) -0.0011(8)
O8 0.0284(11) 0.0131(9) 0.0165(9) -0.0008(7) -0.0058(8) -0.0026(8)
F30 0.0415(12) 0.0393(11) 0.0239(10) -0.0108(8) -0.0019(8) -0.0119(9)
F31 0.0382(11) 0.0416(12) 0.0225(9) 0.0153(8) -0.0041(8) 0.0013(9)
O9 0.0236(10) 0.0194(10) 0.0180(10) 0.0020(8) -0.0030(8) -0.0041(8)
O15 0.0216(10) 0.0190(9) 0.0136(9) 0.0007(7) -0.0031(7) 0.0025(8)
F29 0.0308(11) 0.0632(15) 0.0177(9) -0.0053(9) 0.0002(8) 0.0175(10)
F22 0.0445(12) 0.0168(9) 0.0481(12) -0.0130(8) -0.0265(10) 0.0086(8)
F32 0.0557(14) 0.0164(9) 0.0542(14) -0.0108(9) -0.0277(11) 0.0125(9)
O13 0.0295(11) 0.0122(9) 0.0173(9) 0.0007(7) -0.0082(8) -0.0001(8)
O16 0.0314(12) 0.0195(10) 0.0156(9) 0.0019(8) -0.0007(8) 0.0038(8)
O14 0.0256(11) 0.0182(10) 0.0204(10) -0.0014(8) -0.0070(8) -0.0036(8)
F4 0.0629(15) 0.0161(9) 0.0572(14) -0.0098(9) -0.0310(12) -0.0004(9)
F19 0.0316(10) 0.0492(13) 0.0187(9) 0.0042(8) 0.0058(8) 0.0068(9)
O3 0.0287(11) 0.0109(9) 0.0154(9) 0.0032(7) -0.0074(8) -0.0020(8)
O2 0.0311(11) 0.0161(9) 0.0164(9) -0.0052(7) -0.0019(8) 0.0048(8)
F17 0.0291(11) 0.0624(15) 0.0419(13) 0.0183(11) -0.0129(9) 0.0032(10)
F1 0.0558(14) 0.0342(11) 0.0340(11) -0.0097(9) -0.0293(10) 0.0106(10)
F3 0.0268(11) 0.0710(17) 0.0354(12) 0.0047(11) -0.0057(9) 0.0180(11)
F5 0.0580(15) 0.0481(13) 0.0346(12) -0.0268(10) 0.0068(10) -0.0177(11)
F2 0.0603(15) 0.0398(12) 0.0414(12) 0.0230(10) -0.0261(11) -0.0238(11)
F14 0.0253(11) 0.0649(16) 0.0579(15) 0.0315(13) -0.0077(10) -0.0145(10)
N1 0.0170(11) 0.0125(10) 0.0101(10) -0.0015(8) -0.0033(8) -0.0011(8)
N4 0.0164(10) 0.0110(10) 0.0125(10) 0.0000(8) -0.0048(8) -0.0012(8)
N3 0.0168(10) 0.0106(10) 0.0118(10) -0.0001(8) -0.0048(8) -0.0016(8)
N2 0.0207(11) 0.0123(10) 0.0110(10) -0.0015(8) -0.0031(8) -0.0014(8)
F16 0.101(2) 0.0660(17) 0.0238(11) -0.0163(11) -0.0235(13) 0.0343(16)
F18 0.0667(17) 0.0669(17) 0.0654(17) 0.0504(14) -0.0458(14) -0.0455(14)
C37 0.0110(11) 0.0137(11) 0.0143(11) 0.0013(9) -0.0015(9) -0.0018(9)
C1 0.0155(12) 0.0098(11) 0.0129(11) -0.0004(9) -0.0038(9) -0.0017(9)
C39 0.0145(12) 0.0107(11) 0.0142(11) 0.0006(9) -0.0062(9) -0.0011(9)
C7 0.0141(11) 0.0116(11) 0.0116(11) 0.0000(9) -0.0044(9) -0.0008(9)
C49 0.0247(14) 0.0188(13) 0.0136(12) -0.0012(10) 0.0007(10) -0.0081(11)
C38 0.0134(12) 0.0161(12) 0.0175(12) -0.0017(10) -0.0049(10) -0.0022(9)
C6 0.0152(12) 0.0121(11) 0.0111(11) -0.0011(9) -0.0027(9) -0.0023(9)
C2 0.0161(12) 0.0124(11) 0.0117(11) -0.0003(9) -0.0031(9) -0.0026(9)
C42 0.0152(12) 0.0179(12) 0.0170(13) 0.0020(10) -0.0036(10) -0.0029(10)
C27 0.0117(12) 0.0187(12) 0.0173(12) 0.0029(10) -0.0027(10) -0.0015(9)
C22 0.0181(13) 0.0177(12) 0.0156(12) 0.0003(10) -0.0026(10) -0.0003(10)
C47 0.0230(14) 0.0133(12) 0.0149(12) 0.0018(10) -0.0008(10) 0.0002(10)
C44 0.0194(13) 0.0204(13) 0.0155(12) -0.0008(10) -0.0015(10) -0.0028(10)
C12 0.0202(13) 0.0145(12) 0.0093(11) 0.0011(9) -0.0033(9) -0.0025(10)
C4 0.0336(16) 0.0111(12) 0.0185(13) -0.0020(10) -0.0074(12) 0.0031(11)
C9 0.0194(13) 0.0126(11) 0.0131(12) -0.0027(9) -0.0038(10) -0.0008(10)
C24 0.0243(14) 0.0173(13) 0.0207(13) -0.0074(10) -0.0041(11) -0.0013(11)
C16 0.0195(13) 0.0210(13) 0.0159(12) -0.0018(10) -0.0073(10) -0.0019(10)
C8 0.0175(12) 0.0124(11) 0.0117(11) -0.0011(9) -0.0034(9) -0.0035(9)
C29 0.0169(12) 0.0138(12) 0.0189(13) -0.0028(10) -0.0011(10) -0.0024(10)
C21 0.0249(14) 0.0198(13) 0.0207(14) -0.0001(11) -0.0073(11) 0.0005(11)
C18 0.0234(14) 0.0222(14) 0.0154(13) 0.0030(10) -0.0046(11) 0.0015(11)
C34 0.0241(14) 0.0122(12) 0.0158(12) -0.0031(9) -0.0055(10) 0.0014(10)
C26 0.0214(14) 0.0200(13) 0.0205(13) 0.0033(11) -0.0069(11) -0.0040(11)
C41 0.0178(13) 0.0241(14) 0.0167(13) 0.0006(11) -0.0036(10) 0.0043(11)
C5 0.0251(14) 0.0137(12) 0.0148(12) 0.0001(10) -0.0071(10) 0.0005(10)
C40 0.0153(12) 0.0161(12) 0.0219(13) -0.0048(10) -0.0064(10) -0.0004(10)
C3 0.0249(14) 0.0119(12) 0.0160(12) -0.0033(9) -0.0059(10) 0.0001(10)
C11 0.0231(13) 0.0155(12) 0.0098(11) 0.0000(9) -0.0042(10) -0.0027(10)
C10 0.0190(12) 0.0131(11) 0.0125(11) -0.0022(9) -0.0050(10) -0.0035(9)
C19 0.0367(17) 0.0196(13) 0.0119(12) -0.0014(10) 0.0017(11) -0.0031(12)
C32 0.0248(14) 0.0138(12) 0.0190(13) -0.0018(10) -0.0004(11) -0.0021(10)
C35 0.0260(15) 0.0230(14) 0.0205(14) 0.0021(11) -0.0068(11) -0.0018(12)
C28 0.0184(13) 0.0150(12) 0.0203(13) 0.0014(10) -0.0019(10) -0.0013(10)
C48 0.0302(16) 0.0136(12) 0.0236(14) -0.0033(11) -0.0056(12) -0.0011(11)
C13 0.0226(14) 0.0217(14) 0.0232(14) -0.0024(11) -0.0012(11) 0.0043(11)
C20 0.0238(14) 0.0156(12) 0.0179(13) 0.0005(10) -0.0032(11) -0.0053(10)
C46 0.0295(15) 0.0146(13) 0.0228(14) -0.0007(11) -0.0062(12) 0.0019(11)
C14 0.0326(16) 0.0146(12) 0.0172(13) -0.0021(10) -0.0073(11) -0.0060(11)
C36 0.0129(12) 0.0202(13) 0.0205(13) -0.0025(10) -0.0016(10) -0.0039(10)
C15 0.0254(14) 0.0175(13) 0.0147(12) 0.0007(10) -0.0032(11) -0.0031(11)
C30 0.0241(14) 0.0145(12) 0.0221(14) -0.0036(10) -0.0008(11) -0.0032(10)
C50 0.0279(16) 0.0250(15) 0.0238(15) -0.0048(12) -0.0036(12) -0.0088(12)
C17 0.0321(16) 0.0206(14) 0.0204(14) 0.0001(11) -0.0132(12) -0.0088(12)
C45 0.0261(15) 0.0263(15) 0.0156(13) -0.0010(11) -0.0024(11) 0.0019(12)
C23 0.0272(15) 0.0147(13) 0.0252(15) -0.0020(11) -0.0078(12) 0.0011(11)
C25 0.0355(17) 0.0185(14) 0.0291(16) -0.0070(12) -0.0117(13) -0.0012(12)
C33 0.0239(14) 0.0203(14) 0.0219(14) 0.0001(11) -0.0059(11) -0.0027(11)
C31 0.0260(15) 0.0234(14) 0.0227(14) 0.0017(11) -0.0016(12) -0.0051(12)
C43 0.0227(14) 0.0210(14) 0.0170(13) -0.0010(10) -0.0016(11) 0.0020(11)
C51 0.066(3) 0.067(3) 0.069(4) -0.006(3) 0.003(3) 0.002(3)
F34 0.017(4) 0.110(6) 0.068(5) -0.068(5) 0.039(4) -0.038(3)
F35 0.101(9) 0.014(2) 0.093(7) -0.007(4) -0.075(7) -0.004(3)
F36 0.094(6) 0.065(6) 0.012(2) 0.000(3) -0.010(3) -0.052(5)
F37 0.184(14) 0.057(6) 0.084(9) 0.018(5) -0.105(9) -0.050(8)
F38 0.041(4) 0.108(10) 0.165(12) -0.122(9) -0.031(7) 0.017(6)
F39 0.046(7) 0.251(15) 0.128(9) -0.156(10) 0.072(5) -0.099(8)

loop_
_atom_type_symbol
_atom_type_description
_atom_type_scat_dispersion_real
_atom_type_scat_dispersion_imag
_atom_type_scat_source
C C 0.0033 0.0016 'International Tables Vol C Tables 4.2.6.8 and 6.1.1.4'
H H 0.0000 0.0000 'International Tables Vol C Tables 4.2.6.8 and 6.1.1.4'
N N 0.0061 0.0033 'International Tables Vol C Tables 4.2.6.8 and 6.1.1.4'
O O 0.0106 0.0060 'International Tables Vol C Tables 4.2.6.8 and 6.1.1.4'
F F 0.0171 0.0103 'International Tables Vol C Tables 4.2.6.8 and 6.1.1.4'
Cu Cu 0.3201 1.2651 'International Tables Vol C Tables 4.2.6.8 and 6.1.1.4'
Cl Cl 0.1484 0.1585 'International Tables Vol C Tables 4.2.6.8 and 6.1.1.4'

loop_
_geom_angle_atom_site_label_1
_geom_angle_atom_site_label_2
_geom_angle_atom_site_label_3
_geom_angle
_geom_angle_site_symmetry_1
_geom_angle_site_symmetry_3
_geom_angle_publ_flag
O12 Cu3 O12 180.0 2_656 . ?
O12 Cu3 O11 92.96(8) 2_656 2_656 ?
O12 Cu3 O11 87.04(8) . 2_656 ?
O12 Cu3 O11 87.04(8) 2_656 . ?
O12 Cu3 O11 92.96(8) . . ?
O11 Cu3 O11 179.999(1) 2_656 . ?
O6 Cu1 O8 176.89(9) . . ?
O6 Cu1 O5 93.11(8) . . ?
O8 Cu1 O5 88.73(8) . . ?
O6 Cu1 O7 86.96(8) . . ?
O8 Cu1 O7 92.34(8) . . ?
O5 Cu1 O7 156.98(9) . . ?
O6 Cu1 O1 88.09(8) . . ?
O8 Cu1 O1 89.28(8) . . ?
O5 Cu1 O1 93.93(8) . . ?
O7 Cu1 O1 109.07(8) . . ?
O13 Cu4 O15 175.43(9) . . ?
O13 Cu4 O16 87.63(9) . . ?
O15 Cu4 O16 92.61(8) . . ?
O13 Cu4 O4 85.89(8) . . ?
O15 Cu4 O4 91.14(8) . . ?
O16 Cu4 O4 142.12(9) . . ?
O13 Cu4 O14 91.30(8) . . ?
O15 Cu4 O14 92.75(8) . . ?
O16 Cu4 O14 114.33(9) . . ?
O4 Cu4 O14 103.10(8) . . ?
O10 Cu2 O10 180.0 2_655 . ?
O10 Cu2 O9 92.50(8) 2_655 2_655 ?
O10 Cu2 O9 87.49(8) . 2_655 ?
O10 Cu2 O9 87.49(8) 2_655 . ?
O10 Cu2 O9 92.51(8) . . ?
O9 Cu2 O9 180.0 2_655 . ?
N4 O4 Cu4 120.76(16) . . ?
C39 O12 Cu3 124.84(17) . . ?
C37 O11 Cu3 124.57(17) . . ?
C27 O7 Cu1 124.52(18) . . ?
N1 O1 Cu1 125.78(15) . . ?
C24 O6 Cu1 123.82(19) . . ?
C34 O10 Cu2 124.71(18) . . ?
C22 O5 Cu1 122.99(18) . . ?
C29 O8 Cu1 124.83(18) . . ?
C32 O9 Cu2 125.17(19) . . ?
C42 O15 Cu4 124.78(18) . . ?
C47 O13 Cu4 125.05(19) . . ?
C44 O16 Cu4 123.91(19) . . ?
C49 O14 Cu4 120.77(19) . . ?
O1 N1 C8 126.9(2) . . ?
O1 N1 C12 120.4(2) . . ?
C8 N1 C12 112.0(2) . . ?
O4 N4 C7 126.9(2) . . ?
O4 N4 C9 119.4(2) . . ?
C7 N4 C9 113.4(2) . . ?
O3 N3 C7 125.8(2) . . ?
O3 N3 C10 121.3(2) . . ?
C7 N3 C10 112.7(2) . . ?
O2 N2 C8 125.8(2) . . ?
O2 N2 C11 122.1(2) . . ?
C8 N2 C11 111.9(2) . . ?
O11 C37 C38 128.3(2) . . ?
O11 C37 C36 113.2(2) . . ?
C38 C37 C36 118.5(2) . . ?
C6 C1 C2 120.6(2) . . ?
C6 C1 H1 119.7 . . ?
C2 C1 H1 119.7 . . ?
O12 C39 C38 128.1(2) . . ?
O12 C39 C40 112.7(2) . . ?
C38 C39 C40 119.2(2) . . ?
N4 C7 N3 106.9(2) . . ?
N4 C7 C6 125.9(2) . . ?
N3 C7 C6 127.1(2) . . ?
O14 C49 C48 128.2(3) . . ?
O14 C49 C50 114.7(3) . . ?
C48 C49 C50 117.1(3) . . ?
C37 C38 C39 120.5(2) . . ?
C37 C38 H38 119.8 . . ?
C39 C38 H38 119.8 . . ?
C1 C6 C5 119.4(2) . . ?
C1 C6 C7 119.7(2) . . ?
C5 C6 C7 120.8(2) . . ?
C3 C2 C1 119.6(2) . . ?
C3 C2 C8 121.7(2) . . ?
C1 C2 C8 118.7(2) . . ?
O15 C42 C43 128.8(3) . . ?
O15 C42 C41 113.3(2) . . ?
C43 C42 C41 117.9(3) . . ?
O7 C27 C28 128.9(3) . . ?
O7 C27 C26 113.8(2) . . ?
C28 C27 C26 117.3(2) . . ?
O5 C22 C23 128.6(3) . . ?
O5 C22 C21 114.3(2) . . ?
C23 C22 C21 117.1(2) . . ?
O13 C47 C48 129.8(3) . . ?
O13 C47 C46 112.1(2) . . ?
C48 C47 C46 117.9(2) . . ?
O16 C44 C43 128.4(3) . . ?
O16 C44 C45 114.6(2) . . ?
C43 C44 C45 116.9(3) . . ?
N1 C12 C18 109.9(2) . . ?
N1 C12 C20 105.6(2) . . ?
C18 C12 C20 111.0(2) . . ?
N1 C12 C11 100.18(19) . . ?
C18 C12 C11 115.1(2) . . ?
C20 C12 C11 114.0(2) . . ?
C5 C4 C3 121.6(3) . . ?
C5 C4 H4 119.2 . . ?
C3 C4 H4 119.2 . . ?
N4 C9 C14 109.5(2) . . ?
N4 C9 C13 105.9(2) . . ?
C14 C9 C13 110.3(2) . . ?
N4 C9 C10 100.37(19) . . ?
C14 C9 C10 114.8(2) . . ?
C13 C9 C10 114.9(2) . . ?
O6 C24 C23 128.5(3) . . ?
O6 C24 C25 113.0(3) . . ?
C23 C24 C25 118.5(3) . . ?
C10 C16 H16 109.5 . . ?
C10 C16 H16A 109.5 . . ?
H16 C16 H16A 109.5 . . ?
C10 C16 H16B 109.5 . . ?
H16 C16 H16B 109.5 . . ?
H16A C16 H16B 109.5 . . ?
N1 C8 N2 108.1(2) . . ?
N1 C8 C2 125.8(2) . . ?
N2 C8 C2 126.1(2) . . ?
O8 C29 C28 128.8(3) . . ?
O8 C29 C30 113.6(2) . . ?
C28 C29 C30 117.6(2) . . ?
F3 C21 F1 107.1(3) . . ?
F3 C21 F2 107.9(3) . . ?
F1 C21 F2 107.2(3) . . ?
F3 C21 C22 111.0(2) . . ?
F1 C21 C22 112.0(2) . . ?
F2 C21 C22 111.4(2) . . ?
C12 C18 H18 109.5 . . ?
C12 C18 H18A 109.5 . . ?
H18 C18 H18A 109.5 . . ?
C12 C18 H18B 109.5 . . ?
H18 C18 H18B 109.5 . . ?
H18A C18 H18B 109.5 . . ?
O10 C34 C33 129.0(3) . . ?
O10 C34 C35 113.8(2) . . ?
C33 C34 C35 117.2(3) . . ?
F9 C26 F7 108.0(2) . . ?
F9 C26 F8 108.4(2) . . ?
F7 C26 F8 106.8(2) . . ?
F9 C26 C27 112.1(2) . . ?
F7 C26 C27 109.7(2) . . ?
F8 C26 C27 111.6(2) . . ?
F27 C41 F26 107.9(2) . . ?
F27 C41 F25 107.4(2) . . ?
F26 C41 F25 107.0(2) . . ?
F27 C41 C42 113.1(2) . . ?
F26 C41 C42 111.5(2) . . ?
F25 C41 C42 109.6(2) . . ?
C4 C5 C6 119.4(2) . . ?
C4 C5 H5 120.3 . . ?
C6 C5 H5 120.3 . . ?
F24 C40 F23 107.5(2) . . ?
F24 C40 F22 107.7(2) . . ?
F23 C40 F22 107.6(2) . . ?
F24 C40 C39 110.6(2) . . ?
F23 C40 C39 113.3(2) . . ?
F22 C40 C39 110.0(2) . . ?
C4 C3 C2 119.4(2) . . ?
C4 C3 H3 120.3 . . ?
C2 C3 H3 120.3 . . ?
N2 C11 C19 109.7(2) . . ?
N2 C11 C17 106.5(2) . . ?
C19 C11 C17 110.9(2) . . ?
N2 C11 C12 100.51(19) . . ?
C19 C11 C12 115.2(2) . . ?
C17 C11 C12 113.1(2) . . ?
N3 C10 C15 109.8(2) . . ?
N3 C10 C16 105.4(2) . . ?
C15 C10 C16 111.7(2) . . ?
N3 C10 C9 100.65(19) . . ?
C15 C10 C9 114.5(2) . . ?
C16 C10 C9 113.8(2) . . ?
C11 C19 H19 109.5 . . ?
C11 C19 H19A 109.5 . . ?
H19 C19 H19A 109.5 . . ?
C11 C19 H19B 109.5 . . ?
H19 C19 H19B 109.5 . . ?
H19A C19 H19B 109.5 . . ?
O9 C32 C33 128.1(3) . . ?
O9 C32 C31 113.8(2) . . ?
C33 C32 C31 118.0(3) . . ?
F18 C35 F17 107.7(3) . . ?
F18 C35 F16 108.7(3) . . ?
F17 C35 F16 105.8(3) . . ?
F18 C35 C34 112.0(2) . . ?
F17 C35 C34 113.0(3) . . ?
F16 C35 C34 109.4(2) . . ?
C27 C28 C29 120.3(3) . . ?
C27 C28 H28 119.9 . . ?
C29 C28 H28 119.9 . . ?
C47 C48 C49 122.6(3) . . ?
C47 C48 H48 118.7 . . ?
C49 C48 H48 118.7 . . ?
C9 C13 H13 109.5 . . ?
C9 C13 H13A 109.5 . . ?
H13 C13 H13A 109.5 . . ?
C9 C13 H13B 109.5 . . ?
H13 C13 H13B 109.5 . . ?
H13A C13 H13B 109.5 . . ?
C12 C20 H20 109.5 . . ?
C12 C20 H20A 109.5 . . ?
H20 C20 H20A 109.5 . . ?
C12 C20 H20B 109.5 . . ?
H20 C20 H20B 109.5 . . ?
H20A C20 H20B 109.5 . . ?
F33 C46 F31 107.3(2) . . ?
F33 C46 F32 107.5(3) . . ?
F31 C46 F32 107.9(3) . . ?
F33 C46 C47 111.6(2) . . ?
F31 C46 C47 109.6(2) . . ?
F32 C46 C47 112.7(2) . . ?
C9 C14 H14 109.5 . . ?
C9 C14 H14A 109.5 . . ?
H14 C14 H14A 109.5 . . ?
C9 C14 H14B 109.5 . . ?
H14 C14 H14B 109.5 . . ?
H14A C14 H14B 109.5 . . ?
F21 C36 F19 108.1(2) . . ?
F21 C36 F20 107.6(2) . . ?
F19 C36 F20 107.1(2) . . ?
F21 C36 C37 111.5(2) . . ?
F19 C36 C37 110.5(2) . . ?
F20 C36 C37 111.9(2) . . ?
C10 C15 H15 109.5 . . ?
C10 C15 H15A 109.5 . . ?
H15 C15 H15A 109.5 . . ?
C10 C15 H15B 109.5 . . ?
H15 C15 H15B 109.5 . . ?
H15A C15 H15B 109.5 . . ?
F11 C30 F10 108.1(2) . . ?
F11 C30 F12 108.1(2) . . ?
F10 C30 F12 107.0(2) . . ?
F11 C30 C29 113.0(2) . . ?
F10 C30 C29 111.4(2) . . ?
F12 C30 C29 109.0(2) . . ?
F39 C50 F36 118.7(13) . . ?
F39 C50 F38 115.0(12) . . ?
F36 C50 F38 77.8(8) . . ?
F39 C50 F35 92.6(14) . . ?
F36 C50 F35 106.7(7) . . ?
F38 C50 F35 30.4(7) . . ?
F39 C50 F37 90.9(14) . . ?
F36 C50 F37 32.6(7) . . ?
F38 C50 F37 105.2(8) . . ?
F35 C50 F37 128.5(7) . . ?
F39 C50 F34 7.2(13) . . ?
F36 C50 F34 121.1(8) . . ?
F38 C50 F34 121.7(8) . . ?
F35 C50 F34 97.9(8) . . ?
F37 C50 F34 91.4(9) . . ?
F39 C50 C49 116.0(8) . . ?
F36 C50 C49 109.0(5) . . ?
F38 C50 C49 114.7(5) . . ?
F35 C50 C49 112.4(5) . . ?
F37 C50 C49 111.8(6) . . ?
F34 C50 C49 109.3(6) . . ?
C11 C17 H17 109.5 . . ?
C11 C17 H17A 109.5 . . ?
H17 C17 H17A 109.5 . . ?
C11 C17 H17B 109.5 . . ?
H17 C17 H17B 109.5 . . ?
H17A C17 H17B 109.5 . . ?
F28 C45 F29 108.4(3) . . ?
F28 C45 F30 107.1(2) . . ?
F29 C45 F30 107.9(3) . . ?
F28 C45 C44 111.9(2) . . ?
F29 C45 C44 112.5(2) . . ?
F30 C45 C44 108.9(2) . . ?
C24 C23 C22 120.8(3) . . ?
C24 C23 H23 119.6 . . ?
C22 C23 H23 119.6 . . ?
F4 C25 F5 108.3(3) . . ?
F4 C25 F6 107.1(3) . . ?
F5 C25 F6 107.7(3) . . ?
F4 C25 C24 113.0(3) . . ?
F5 C25 C24 110.1(3) . . ?
F6 C25 C24 110.4(3) . . ?
C34 C33 C32 120.3(3) . . ?
C34 C33 H33 119.8 . . ?
C32 C33 H33 119.8 . . ?
F15 C31 F14 108.7(3) . . ?
F15 C31 F13 106.9(2) . . ?
F14 C31 F13 106.9(3) . . ?
F15 C31 C32 111.3(2) . . ?
F14 C31 C32 112.6(3) . . ?
F13 C31 C32 110.2(2) . . ?
C42 C43 C44 121.0(3) . . ?
C42 C43 H43 119.5 . . ?
C44 C43 H43 119.5 . . ?
Cl1 C51 Cl2 115.3(4) . . ?
Cl1 C51 H51 108.5 . . ?
Cl2 C51 H51 108.5 . . ?
Cl1 C51 H51A 108.5 . . ?
Cl2 C51 H51A 108.5 . . ?
H51 C51 H51A 107.5 . . ?
C50 F37 F39 38.7(7) . . ?
C50 F39 F37 50.4(9) . . ?

loop_
_geom_bond_atom_site_label_1
_geom_bond_atom_site_label_2
_geom_bond_distance
_geom_bond_site_symmetry_2
_geom_bond_publ_flag
Cu3 O12 1.9238(18) 2_656 ?
Cu3 O12 1.9239(18) . ?
Cu3 O11 1.9283(19) 2_656 ?
Cu3 O11 1.9284(19) . ?
Cu1 O6 1.930(2) . ?
Cu1 O8 1.9453(19) . ?
Cu1 O5 1.947(2) . ?
Cu1 O7 1.951(2) . ?
Cu1 O1 2.258(2) . ?
Cu4 O13 1.915(2) . ?
Cu4 O15 1.923(2) . ?
Cu4 O16 1.978(2) . ?
Cu4 O4 1.999(2) . ?
Cu4 O14 2.127(2) . ?
Cu2 O10 1.9348(19) 2_655 ?
Cu2 O10 1.9349(19) . ?
Cu2 O9 1.942(2) 2_655 ?
Cu2 O9 1.942(2) . ?
F20 C36 1.336(3) . ?
F27 C41 1.335(3) . ?
Cl1 C51 1.715(6) . ?
F12 C30 1.341(3) . ?
F26 C41 1.338(3) . ?
F7 C26 1.331(4) . ?
O4 N4 1.297(3) . ?
F25 C41 1.339(3) . ?
F10 C30 1.331(4) . ?
F33 C46 1.331(4) . ?
F23 C40 1.330(3) . ?
O12 C39 1.260(3) . ?
F13 C31 1.335(4) . ?
F28 C45 1.324(4) . ?
F15 C31 1.324(4) . ?
F8 C26 1.334(3) . ?
F11 C30 1.323(3) . ?
O11 C37 1.257(3) . ?
Cl2 C51 1.720(6) . ?
O7 C27 1.259(3) . ?
F6 C25 1.339(4) . ?
O1 N1 1.295(3) . ?
O6 C24 1.257(4) . ?
F9 C26 1.326(3) . ?
F21 C36 1.318(3) . ?
F24 C40 1.329(3) . ?
O10 C34 1.256(3) . ?
O5 C22 1.261(3) . ?
O8 C29 1.258(3) . ?
F30 C45 1.338(4) . ?
F31 C46 1.333(4) . ?
O9 C32 1.254(4) . ?
O15 C42 1.263(3) . ?
F29 C45 1.329(4) . ?
F22 C40 1.336(3) . ?
F32 C46 1.335(3) . ?
O13 C47 1.261(3) . ?
O16 C44 1.247(4) . ?
O14 C49 1.249(4) . ?
F4 C25 1.323(4) . ?
F19 C36 1.333(3) . ?
O3 N3 1.277(3) . ?
O2 N2 1.275(3) . ?
F17 C35 1.320(4) . ?
F1 C21 1.323(4) . ?
F3 C21 1.322(4) . ?
F5 C25 1.326(4) . ?
F2 C21 1.326(4) . ?
F14 C31 1.330(4) . ?
N1 C8 1.349(3) . ?
N1 C12 1.506(3) . ?
N4 C7 1.353(3) . ?
N4 C9 1.498(3) . ?
N3 C7 1.358(3) . ?
N3 C10 1.509(3) . ?
N2 C8 1.363(3) . ?
N2 C11 1.508(3) . ?
F16 C35 1.332(4) . ?
F18 C35 1.302(4) . ?
C37 C38 1.393(4) . ?
C37 C36 1.542(4) . ?
C1 C6 1.397(3) . ?
C1 C2 1.403(3) . ?
C1 H1 0.9300 . ?
C39 C38 1.397(4) . ?
C39 C40 1.535(4) . ?
C7 C6 1.467(3) . ?
C49 C48 1.401(4) . ?
C49 C50 1.546(4) . ?
C38 H38 0.9300 . ?
C6 C5 1.409(4) . ?
C2 C3 1.402(4) . ?
C2 C8 1.464(3) . ?
C42 C43 1.387(4) . ?
C42 C41 1.533(4) . ?
C27 C28 1.390(4) . ?
C27 C26 1.539(4) . ?
C22 C23 1.392(4) . ?
C22 C21 1.542(4) . ?
C47 C48 1.379(4) . ?
C47 C46 1.540(4) . ?
C44 C43 1.399(4) . ?
C44 C45 1.538(4) . ?
C12 C18 1.519(4) . ?
C12 C20 1.531(4) . ?
C12 C11 1.558(4) . ?
C4 C5 1.386(4) . ?
C4 C3 1.388(4) . ?
C4 H4 0.9300 . ?
C9 C14 1.525(4) . ?
C9 C13 1.531(4) . ?
C9 C10 1.551(4) . ?
C24 C23 1.391(4) . ?
C24 C25 1.544(4) . ?
C16 C10 1.532(4) . ?
C16 H16 0.9600 . ?
C16 H16A 0.9600 . ?
C16 H16B 0.9600 . ?
C29 C28 1.393(4) . ?
C29 C30 1.543(4) . ?
C18 H18 0.9600 . ?
C18 H18A 0.9600 . ?
C18 H18B 0.9600 . ?
C34 C33 1.389(4) . ?
C34 C35 1.544(4) . ?
C5 H5 0.9300 . ?
C3 H3 0.9300 . ?
C11 C19 1.523(4) . ?
C11 C17 1.530(4) . ?
C10 C15 1.521(4) . ?
C19 H19 0.9600 . ?
C19 H19A 0.9600 . ?
C19 H19B 0.9600 . ?
C32 C33 1.398(4) . ?
C32 C31 1.544(4) . ?
C28 H28 0.9300 . ?
C48 H48 0.9300 . ?
C13 H13 0.9600 . ?
C13 H13A 0.9600 . ?
C13 H13B 0.9600 . ?
C20 H20 0.9600 . ?
C20 H20A 0.9600 . ?
C20 H20B 0.9600 . ?
C14 H14 0.9600 . ?
C14 H14A 0.9600 . ?
C14 H14B 0.9600 . ?
C15 H15 0.9600 . ?
C15 H15A 0.9600 . ?
C15 H15B 0.9600 . ?
C50 F39 1.082(12) . ?
C50 F36 1.273(8) . ?
C50 F38 1.277(10) . ?
C50 F35 1.320(8) . ?
C50 F37 1.333(11) . ?
C50 F34 1.395(10) . ?
C17 H17 0.9600 . ?
C17 H17A 0.9600 . ?
C17 H17B 0.9600 . ?
C23 H23 0.9300 . ?
C33 H33 0.9300 . ?
C43 H43 0.9300 . ?
C51 H51 0.9700 . ?
C51 H51A 0.9700 . ?
F37 F39 1.73(2) . ?

loop_
_geom_torsion_atom_site_label_1
_geom_torsion_atom_site_label_2
_geom_torsion_atom_site_label_3
_geom_torsion_atom_site_label_4
_geom_torsion
_geom_torsion_site_symmetry_1
_geom_torsion_site_symmetry_2
_geom_torsion_site_symmetry_3
_geom_torsion_site_symmetry_4
_geom_torsion_publ_flag
O13 Cu4 O4 N4 -177.44(18) . . . . ?
O15 Cu4 O4 N4 6.04(18) . . . . ?
O16 Cu4 O4 N4 101.8(2) . . . . ?
O14 Cu4 O4 N4 -87.06(18) . . . . ?
O12 Cu3 O12 C39 108(17) 2_656 . . . ?
O11 Cu3 O12 C39 172.7(2) 2_656 . . . ?
O11 Cu3 O12 C39 -7.3(2) . . . . ?
O12 Cu3 O11 C37 -170.9(2) 2_656 . . . ?
O12 Cu3 O11 C37 9.1(2) . . . . ?
O11 Cu3 O11 C37 -71(19) 2_656 . . . ?
O6 Cu1 O7 C27 -178.7(2) . . . . ?
O8 Cu1 O7 C27 -1.7(2) . . . . ?
O5 Cu1 O7 C27 90.6(3) . . . . ?
O1 Cu1 O7 C27 -91.7(2) . . . . ?
O6 Cu1 O1 N1 -177.49(19) . . . . ?
O8 Cu1 O1 N1 4.17(19) . . . . ?
O5 Cu1 O1 N1 -84.51(19) . . . . ?
O7 Cu1 O1 N1 96.39(19) . . . . ?
O8 Cu1 O6 C24 112.2(15) . . . . ?
O5 Cu1 O6 C24 -13.9(2) . . . . ?
O7 Cu1 O6 C24 -170.8(2) . . . . ?
O1 Cu1 O6 C24 79.9(2) . . . . ?
O10 Cu2 O10 C34 -116(2) 2_655 . . . ?
O9 Cu2 O10 C34 178.0(2) 2_655 . . . ?
O9 Cu2 O10 C34 -2.0(2) . . . . ?
O6 Cu1 O5 C22 14.5(2) . . . . ?
O8 Cu1 O5 C22 -163.0(2) . . . . ?
O7 Cu1 O5 C22 104.1(3) . . . . ?
O1 Cu1 O5 C22 -73.8(2) . . . . ?
O6 Cu1 O8 C29 73.8(16) . . . . ?
O5 Cu1 O8 C29 -160.1(2) . . . . ?
O7 Cu1 O8 C29 -3.1(2) . . . . ?
O1 Cu1 O8 C29 106.0(2) . . . . ?
O10 Cu2 O9 C32 -176.9(2) 2_655 . . . ?
O10 Cu2 O9 C32 3.1(2) . . . . ?
O9 Cu2 O9 C32 -164(5) 2_655 . . . ?
O13 Cu4 O15 C42 85.8(11) . . . . ?
O16 Cu4 O15 C42 -7.1(2) . . . . ?
O4 Cu4 O15 C42 135.2(2) . . . . ?
O14 Cu4 O15 C42 -121.6(2) . . . . ?
O15 Cu4 O13 C47 138.4(10) . . . . ?
O16 Cu4 O13 C47 -128.5(2) . . . . ?
O4 Cu4 O13 C47 88.9(2) . . . . ?
O14 Cu4 O13 C47 -14.2(2) . . . . ?
O13 Cu4 O16 C44 -167.4(2) . . . . ?
O15 Cu4 O16 C44 8.0(2) . . . . ?
O4 Cu4 O16 C44 -87.2(3) . . . . ?
O14 Cu4 O16 C44 102.2(2) . . . . ?
O13 Cu4 O14 C49 13.7(2) . . . . ?
O15 Cu4 O14 C49 -164.2(2) . . . . ?
O16 Cu4 O14 C49 101.7(2) . . . . ?
O4 Cu4 O14 C49 -72.4(2) . . . . ?
Cu1 O1 N1 C8 -77.5(3) . . . . ?
Cu1 O1 N1 C12 112.4(2) . . . . ?
Cu4 O4 N4 C7 -74.5(3) . . . . ?
Cu4 O4 N4 C9 112.1(2) . . . . ?
Cu3 O11 C37 C38 -8.8(4) . . . . ?
Cu3 O11 C37 C36 171.02(17) . . . . ?
Cu3 O12 C39 C38 4.9(4) . . . . ?
Cu3 O12 C39 C40 -175.61(16) . . . . ?
O4 N4 C7 N3 176.2(2) . . . . ?
C9 N4 C7 N3 -10.2(3) . . . . ?
O4 N4 C7 C6 -3.7(4) . . . . ?
C9 N4 C7 C6 170.0(2) . . . . ?
O3 N3 C7 N4 177.4(2) . . . . ?
C10 N3 C7 N4 -6.9(3) . . . . ?
O3 N3 C7 C6 -2.7(4) . . . . ?
C10 N3 C7 C6 172.9(2) . . . . ?
Cu4 O14 C49 C48 -6.5(4) . . . . ?
Cu4 O14 C49 C50 174.51(18) . . . . ?
O11 C37 C38 C39 3.4(4) . . . . ?
C36 C37 C38 C39 -176.4(2) . . . . ?
O12 C39 C38 C37 -1.2(4) . . . . ?
C40 C39 C38 C37 179.3(2) . . . . ?
C2 C1 C6 C5 -1.2(4) . . . . ?
C2 C1 C6 C7 178.2(2) . . . . ?
N4 C7 C6 C1 -14.2(4) . . . . ?
N3 C7 C6 C1 166.0(3) . . . . ?
N4 C7 C6 C5 165.3(3) . . . . ?
N3 C7 C6 C5 -14.6(4) . . . . ?
C6 C1 C2 C3 0.5(4) . . . . ?
C6 C1 C2 C8 -177.9(2) . . . . ?
Cu4 O15 C42 C43 4.0(4) . . . . ?
Cu4 O15 C42 C41 -177.10(18) . . . . ?
Cu1 O7 C27 C28 6.7(4) . . . . ?
Cu1 O7 C27 C26 -170.35(17) . . . . ?
Cu1 O5 C22 C23 -8.7(4) . . . . ?
Cu1 O5 C22 C21 172.72(18) . . . . ?
Cu4 O13 C47 C48 7.6(4) . . . . ?
Cu4 O13 C47 C46 -176.77(18) . . . . ?
Cu4 O16 C44 C43 -6.0(4) . . . . ?
Cu4 O16 C44 C45 170.19(19) . . . . ?
O1 N1 C12 C18 -42.4(3) . . . . ?
C8 N1 C12 C18 146.2(2) . . . . ?
O1 N1 C12 C20 77.4(3) . . . . ?
C8 N1 C12 C20 -94.1(3) . . . . ?
O1 N1 C12 C11 -164.0(2) . . . . ?
C8 N1 C12 C11 24.6(3) . . . . ?
O4 N4 C9 C14 -42.9(3) . . . . ?
C7 N4 C9 C14 142.9(2) . . . . ?
O4 N4 C9 C13 76.1(3) . . . . ?
C7 N4 C9 C13 -98.2(3) . . . . ?
O4 N4 C9 C10 -164.1(2) . . . . ?
C7 N4 C9 C10 21.7(3) . . . . ?
Cu1 O6 C24 C23 7.2(5) . . . . ?
Cu1 O6 C24 C25 -174.5(2) . . . . ?
O1 N1 C8 N2 176.8(2) . . . . ?
C12 N1 C8 N2 -12.4(3) . . . . ?
O1 N1 C8 C2 -5.6(4) . . . . ?
C12 N1 C8 C2 165.2(2) . . . . ?
O2 N2 C8 N1 179.2(2) . . . . ?
C11 N2 C8 N1 -6.4(3) . . . . ?
O2 N2 C8 C2 1.6(4) . . . . ?
C11 N2 C8 C2 176.1(2) . . . . ?
C3 C2 C8 N1 160.8(3) . . . . ?
C1 C2 C8 N1 -20.9(4) . . . . ?
C3 C2 C8 N2 -22.0(4) . . . . ?
C1 C2 C8 N2 156.3(3) . . . . ?
Cu1 O8 C29 C28 3.7(4) . . . . ?
Cu1 O8 C29 C30 -175.44(18) . . . . ?
O5 C22 C21 F3 97.2(3) . . . . ?
C23 C22 C21 F3 -81.5(3) . . . . ?
O5 C22 C21 F1 -22.5(4) . . . . ?
C23 C22 C21 F1 158.8(3) . . . . ?
O5 C22 C21 F2 -142.6(3) . . . . ?
C23 C22 C21 F2 38.7(4) . . . . ?
Cu2 O10 C34 C33 -1.6(4) . . . . ?
Cu2 O10 C34 C35 176.85(18) . . . . ?
O7 C27 C26 F9 -159.8(2) . . . . ?
C28 C27 C26 F9 22.8(4) . . . . ?
O7 C27 C26 F7 80.1(3) . . . . ?
C28 C27 C26 F7 -97.3(3) . . . . ?
O7 C27 C26 F8 -38.0(3) . . . . ?
C28 C27 C26 F8 144.6(3) . . . . ?
O15 C42 C41 F27 171.6(2) . . . . ?
C43 C42 C41 F27 -9.4(4) . . . . ?
O15 C42 C41 F26 49.7(3) . . . . ?
C43 C42 C41 F26 -131.2(3) . . . . ?
O15 C42 C41 F25 -68.6(3) . . . . ?
C43 C42 C41 F25 110.4(3) . . . . ?
C3 C4 C5 C6 0.4(5) . . . . ?
C1 C6 C5 C4 0.8(4) . . . . ?
C7 C6 C5 C4 -178.7(3) . . . . ?
O12 C39 C40 F24 59.6(3) . . . . ?
C38 C39 C40 F24 -120.9(3) . . . . ?
O12 C39 C40 F23 -179.7(2) . . . . ?
C38 C39 C40 F23 -0.2(4) . . . . ?
O12 C39 C40 F22 -59.2(3) . . . . ?
C38 C39 C40 F22 120.3(3) . . . . ?
C5 C4 C3 C2 -1.1(5) . . . . ?
C1 C2 C3 C4 0.7(4) . . . . ?
C8 C2 C3 C4 179.0(3) . . . . ?
O2 N2 C11 C19 -42.6(3) . . . . ?
C8 N2 C11 C19 142.7(2) . . . . ?
O2 N2 C11 C17 77.5(3) . . . . ?
C8 N2 C11 C17 -97.2(3) . . . . ?
O2 N2 C11 C12 -164.4(2) . . . . ?
C8 N2 C11 C12 20.9(3) . . . . ?
N1 C12 C11 N2 -25.0(2) . . . . ?
C18 C12 C11 N2 -142.8(2) . . . . ?
C20 C12 C11 N2 87.3(2) . . . . ?
N1 C12 C11 C19 -142.8(2) . . . . ?
C18 C12 C11 C19 99.4(3) . . . . ?
C20 C12 C11 C19 -30.5(3) . . . . ?
N1 C12 C11 C17 88.2(2) . . . . ?
C18 C12 C11 C17 -29.6(3) . . . . ?
C20 C12 C11 C17 -159.5(2) . . . . ?
O3 N3 C10 C15 -43.4(3) . . . . ?
C7 N3 C10 C15 140.8(2) . . . . ?
O3 N3 C10 C16 77.0(3) . . . . ?
C7 N3 C10 C16 -98.8(2) . . . . ?
O3 N3 C10 C9 -164.5(2) . . . . ?
C7 N3 C10 C9 19.7(3) . . . . ?
N4 C9 C10 N3 -22.5(2) . . . . ?
C14 C9 C10 N3 -139.8(2) . . . . ?
C13 C9 C10 N3 90.6(3) . . . . ?
N4 C9 C10 C15 -140.2(2) . . . . ?
C14 C9 C10 C15 102.4(3) . . . . ?
C13 C9 C10 C15 -27.1(3) . . . . ?
N4 C9 C10 C16 89.7(2) . . . . ?
C14 C9 C10 C16 -27.7(3) . . . . ?
C13 C9 C10 C16 -157.2(2) . . . . ?
Cu2 O9 C32 C33 -0.7(4) . . . . ?
Cu2 O9 C32 C31 -178.49(18) . . . . ?
O10 C34 C35 F18 27.7(4) . . . . ?
C33 C34 C35 F18 -153.6(3) . . . . ?
O10 C34 C35 F17 149.5(3) . . . . ?
C33 C34 C35 F17 -31.8(4) . . . . ?
O10 C34 C35 F16 -92.9(3) . . . . ?
C33 C34 C35 F16 85.8(3) . . . . ?
O7 C27 C28 C29 -6.8(5) . . . . ?
C26 C27 C28 C29 170.1(3) . . . . ?
O8 C29 C28 C27 1.0(5) . . . . ?
C30 C29 C28 C27 -179.9(2) . . . . ?
O13 C47 C48 C49 5.9(5) . . . . ?
C46 C47 C48 C49 -169.5(3) . . . . ?
O14 C49 C48 C47 -5.6(5) . . . . ?
C50 C49 C48 C47 173.4(3) . . . . ?
O13 C47 C46 F33 44.7(3) . . . . ?
C48 C47 C46 F33 -139.1(3) . . . . ?
O13 C47 C46 F31 -74.0(3) . . . . ?
C48 C47 C46 F31 102.2(3) . . . . ?
O13 C47 C46 F32 165.8(3) . . . . ?
C48 C47 C46 F32 -18.0(4) . . . . ?
O11 C37 C36 F21 -40.7(3) . . . . ?
C38 C37 C36 F21 139.1(3) . . . . ?
O11 C37 C36 F19 79.6(3) . . . . ?
C38 C37 C36 F19 -100.6(3) . . . . ?
O11 C37 C36 F20 -161.2(2) . . . . ?
C38 C37 C36 F20 18.6(3) . . . . ?
O8 C29 C30 F11 -160.5(3) . . . . ?
C28 C29 C30 F11 20.2(4) . . . . ?
O8 C29 C30 F10 -38.6(3) . . . . ?
C28 C29 C30 F10 142.1(3) . . . . ?
O8 C29 C30 F12 79.2(3) . . . . ?
C28 C29 C30 F12 -100.1(3) . . . . ?
O14 C49 C50 F39 69.1(16) . . . . ?
C48 C49 C50 F39 -110.0(16) . . . . ?
O14 C49 C50 F36 -68.0(6) . . . . ?
C48 C49 C50 F36 112.9(6) . . . . ?
O14 C49 C50 F38 -152.9(8) . . . . ?
C48 C49 C50 F38 28.0(8) . . . . ?
O14 C49 C50 F35 174.0(6) . . . . ?
C48 C49 C50 F35 -5.2(6) . . . . ?
O14 C49 C50 F37 -33.3(8) . . . . ?
C48 C49 C50 F37 147.6(7) . . . . ?
O14 C49 C50 F34 66.4(7) . . . . ?
C48 C49 C50 F34 -112.8(7) . . . . ?
O16 C44 C45 F28 24.1(4) . . . . ?
C43 C44 C45 F28 -159.2(3) . . . . ?
O16 C44 C45 F29 146.4(3) . . . . ?
C43 C44 C45 F29 -37.0(4) . . . . ?
O16 C44 C45 F30 -94.0(3) . . . . ?
C43 C44 C45 F30 82.6(3) . . . . ?
O6 C24 C23 C22 4.2(5) . . . . ?
C25 C24 C23 C22 -174.0(3) . . . . ?
O5 C22 C23 C24 -3.2(5) . . . . ?
C21 C22 C23 C24 175.3(3) . . . . ?
O6 C24 C25 F4 173.6(3) . . . . ?
C23 C24 C25 F4 -8.0(4) . . . . ?
O6 C24 C25 F5 -65.1(4) . . . . ?
C23 C24 C25 F5 113.3(3) . . . . ?
O6 C24 C25 F6 53.6(4) . . . . ?
C23 C24 C25 F6 -127.9(3) . . . . ?
O10 C34 C33 C32 5.1(5) . . . . ?
C35 C34 C33 C32 -173.3(3) . . . . ?
O9 C32 C33 C34 -3.8(5) . . . . ?
C31 C32 C33 C34 173.9(3) . . . . ?
O9 C32 C31 F15 -46.2(4) . . . . ?
C33 C32 C31 F15 135.7(3) . . . . ?
O9 C32 C31 F14 -168.7(3) . . . . ?
C33 C32 C31 F14 13.3(4) . . . . ?
O9 C32 C31 F13 72.2(3) . . . . ?
C33 C32 C31 F13 -105.8(3) . . . . ?
O15 C42 C43 C44 1.2(5) . . . . ?
C41 C42 C43 C44 -177.7(3) . . . . ?
O16 C44 C43 C42 0.0(5) . . . . ?
C45 C44 C43 C42 -176.1(3) . . . . ?
F36 C50 F37 F39 -150.0(18) . . . . ?
F38 C50 F37 F39 -116.3(11) . . . . ?
F35 C50 F37 F39 -94.1(12) . . . . ?
F34 C50 F37 F39 7.2(13) . . . . ?
C49 C50 F37 F39 118.6(10) . . . . ?
F36 C50 F39 F37 17.9(11) . . . . ?
F38 C50 F39 F37 107.3(10) . . . . ?
F35 C50 F39 F37 128.6(7) . . . . ?
F34 C50 F39 F37 -94(15) . . . . ?
C49 C50 F39 F37 -114.9(9) . . . . ?
